data_1557108
loop_
_publ_author_name
'Guo, Lifang'
'Li, Chuanya'
'Shang, Hai'
'Zhang, Ruoyao'
'Li, Xuechen'
'Lu, Qing'
'Cheng, Xiao'
'Liu, Zhiqiang'
'Sun, Jing Zhi'
'Yu, Xiaoqiang'

_publ_section_title
;
 A side-chain engineering strategy for constructing fluorescent dyes with
 direct and ultrafast self-delivery to living cells
;
_journal_issue 3
_journal_name_full 'Chemical Science'
_journal_page_first 661
_journal_page_last 670
_journal_paper_doi 10.1039/C9SC05875C
_journal_volume 11
_journal_year 2020
_chemical_formula_moiety '3(I), 2(C21 H29 N2), C22 H29 N, 2(O)'
_chemical_formula_sum 'C64 H87 I3 N5 O2'
_chemical_formula_weight 1339.08
_space_group_crystal_system triclinic
_space_group_IT_number 2
_space_group_name_Hall '-P 1'
_space_group_name_H-M_alt 'P -1'
_atom_sites_solution_hydrogens geom
_atom_sites_solution_primary dual
_audit_creation_date 2018-08-10
_audit_creation_method
;
Olex2 1.2
(compiled 2018.04.26 svn.r3504 for OlexSys, GUI svn.r5492)
;
_audit_update_record
;
2019-03-20 deposited with the CCDC.	2019-11-26 downloaded from the CCDC.
;
_cell_angle_alpha 85.945(4)
_cell_angle_beta 73.880(4)
_cell_angle_gamma 62.636(5)
_cell_formula_units_Z 2
_cell_length_a 14.6729(7)
_cell_length_b 15.6807(7)
_cell_length_c 16.4518(7)
_cell_measurement_reflns_used 8417
_cell_measurement_temperature 173(2)
_cell_measurement_theta_max 76.3580
_cell_measurement_theta_min 3.4770
_cell_volume 3222.3(3)
_computing_cell_refinement 'CrystalClear-SM Expert 2.0 r7 (Rigaku, 2011)'
_computing_data_collection 'CrystalClear-SM Expert 2.0 r7 (Rigaku, 2011)'
_computing_data_reduction 'CrystalClear-SM Expert 2.0 r7 (Rigaku, 2011)'
_computing_molecular_graphics 'Olex2 (Dolomanov et al., 2009)'
_computing_publication_material 'Olex2 (Dolomanov et al., 2009)'
_computing_structure_refinement 'XL (Sheldrick, 2008)'
_computing_structure_solution 'XT (Sheldrick, 2015)'
_diffrn_ambient_environment N~2~
_diffrn_ambient_temperature 173(2)
_diffrn_detector CCD
_diffrn_detector_area_resol_mean 28.5714
_diffrn_detector_type 'Rigaku Saturn724+'
_diffrn_measured_fraction_theta_full 0.987
_diffrn_measured_fraction_theta_max 0.987
_diffrn_measurement_details
;
List of Runs (angles in degrees, time in seconds):

  # Type    Start    End  Width  t~exp~   \w     \q     \k     \f   Frames
#--------------------------------------------------------------------------
  1  \w     45.00  78.00   1.00    0.90    --   48.45 -95.00  50.00   33
  2  \w     35.00  95.00   1.00    0.90    --   48.45-125.00 -60.00   60
  3  \w     42.00 106.00   1.00    9.00    --  107.75 -95.00  50.00   64
  4  \w     37.00 115.00   1.00    9.00    --  107.75-125.00  60.00   78
  5  \w     37.00 109.00   1.00    9.00    --  107.75 -99.00 150.00   72
  6  \w     36.00 131.00   1.00    9.00    --  107.75 -77.00 150.00   95
  7  \w     35.00 109.00   1.00    9.00    --  107.75 -99.00 -60.00   74
  8  \w     95.00 177.00   1.00    9.00    --  107.75  37.00 -90.00   82
  9  \w     95.00 178.00   1.00    9.00    --  107.75  37.00-120.00   83
 10  \w     85.00 178.00   1.00    9.00    --  107.75  77.00 -60.00   93
 11  \w     92.00 178.00   1.00    9.00    --  107.75 125.00  90.00   86
 12  \w    102.00 152.00   1.00    9.00    --  107.75  95.00 160.00   50
 13  \w     -5.00  44.00   1.00    0.90    --   48.45 -95.00  50.00   49
 14  \w    -61.00  20.00   1.00    0.90    --  -48.45  37.00  90.00   81
 15  \w    -74.00  24.00   1.00    0.90    --  -48.45  95.00 160.00   98
 16  \w    -80.00 -54.00   1.00    9.00    --  -86.25  95.00 160.00   26
 17  \w    -84.00 -40.00   1.00    0.90    --  -48.45 -57.00  90.00   44
 18  \w   -120.00 -86.00   1.00    0.90    --  -48.45 -57.00  90.00   34
 19  \w   -146.00 -81.00   1.00    9.00    --  -86.25 -95.00  50.00   65
 20  \w   -159.00 -71.00   1.00    9.00    --  -86.25 -57.00  60.00   88
 21  \w   -119.00 -70.00   1.00    0.90    --  -48.45-125.00-180.00   49
;
_diffrn_measurement_device 'AFC12 (Right): Kappa 3 circle'
_diffrn_measurement_device_type 'Rigaku Saturn724+ (2x2 bin mode)'
_diffrn_measurement_method 'profile data from \w-scans'
_diffrn_measurement_specimen_support 'Mitegen 50um'
_diffrn_orient_matrix_type 'CrysAlisPro convention (1999,Acta A55,543-557)'
_diffrn_orient_matrix_UB_11 -0.1051365000
_diffrn_orient_matrix_UB_12 0.0426868000
_diffrn_orient_matrix_UB_13 -0.0254652000
_diffrn_orient_matrix_UB_21 -0.0610166000
_diffrn_orient_matrix_UB_22 0.0557320000
_diffrn_orient_matrix_UB_23 0.0873251000
_diffrn_orient_matrix_UB_31 0.0189417000
_diffrn_orient_matrix_UB_32 0.0858148000
_diffrn_orient_matrix_UB_33 -0.0356286000
_diffrn_radiation_collimation 0.3
_diffrn_radiation_monochromator Confocal
_diffrn_radiation_probe x-ray
_diffrn_radiation_type CuK\a
_diffrn_radiation_wavelength 1.54184
_diffrn_reflns_av_R_equivalents 0.0578
_diffrn_reflns_av_unetI/netI 0.0629
_diffrn_reflns_Laue_measured_fraction_full 0.987
_diffrn_reflns_Laue_measured_fraction_max 0.987
_diffrn_reflns_limit_h_max 17
_diffrn_reflns_limit_h_min -17
_diffrn_reflns_limit_k_max 18
_diffrn_reflns_limit_k_min -17
_diffrn_reflns_limit_l_max 19
_diffrn_reflns_limit_l_min -19
_diffrn_reflns_number 30522
_diffrn_reflns_point_group_measured_fraction_full 0.987
_diffrn_reflns_point_group_measured_fraction_max 0.987
_diffrn_reflns_theta_full 67.078
_diffrn_reflns_theta_max 67.078
_diffrn_reflns_theta_min 3.530
_diffrn_source 'Rotating Anode'
_diffrn_source_current 24.0
_diffrn_source_power 1.2
_diffrn_source_target Mo
_diffrn_source_type 'Rotating Anode'
_diffrn_source_voltage 50.0
_exptl_absorpt_coefficient_mu 11.754
_exptl_absorpt_correction_T_max 1.00000
_exptl_absorpt_correction_T_min 0.27532
_exptl_absorpt_correction_type multi-scan
_exptl_absorpt_process_details
;
CrysAlisPro 1.171.39.46 (Rigaku Oxford Diffraction, 2018)
Empirical absorption correction using spherical harmonics,
 implemented in SCALE3 ABSPACK scaling algorithm.
;
_exptl_crystal_colour 'clear reddish red'
_exptl_crystal_colour_lustre clear
_exptl_crystal_colour_modifier reddish
_exptl_crystal_colour_primary red
_exptl_crystal_density_diffrn 1.380
_exptl_crystal_description block
_exptl_crystal_F_000 1362
_exptl_crystal_size_max 0.05
_exptl_crystal_size_mid 0.02
_exptl_crystal_size_min 0.01
_refine_diff_density_max 1.452
_refine_diff_density_min -0.901
_refine_diff_density_rms 0.075
_refine_ls_extinction_method none
_refine_ls_goodness_of_fit_ref 0.999
_refine_ls_hydrogen_treatment constr
_refine_ls_matrix_type full
_refine_ls_number_parameters 694
_refine_ls_number_reflns 11369
_refine_ls_number_restraints 108
_refine_ls_restrained_S_all 1.000
_refine_ls_R_factor_all 0.0742
_refine_ls_R_factor_gt 0.0496
_refine_ls_shift/su_max 0.001
_refine_ls_shift/su_mean 0.000
_refine_ls_structure_factor_coef Fsqd
_refine_ls_weighting_details 'w=1/[\s^2^(Fo^2^)+(0.1000P)^2^] where P=(Fo^2^+2Fc^2^)/3'
_refine_ls_weighting_scheme calc
_refine_ls_wR_factor_gt 0.1393
_refine_ls_wR_factor_ref 0.1579
_reflns_Friedel_coverage 0.000
_reflns_number_gt 8495
_reflns_number_total 11369
_reflns_threshold_expression 'I > 2\s(I)'
_cod_data_source_file c9sc05875c2.cif
_cod_data_source_block 180802e
_cod_depositor_comments 'Adding full bibliography for 1557107--1557109.cif.'
_cod_database_code 1557108
_shelx_shelxl_version_number 2014/7
_chemical_oxdiff_formula CN
_shelx_space_group_comment
;
The symmetry employed for this shelxl refinement is uniquely defined
by the following loop, which should always be used as a source of
symmetry information in preference to the above space-group names.
They are only intended as comments.
;
_reflns_odcompleteness_completeness 99.05
_reflns_odcompleteness_iscentric 1
_reflns_odcompleteness_theta 66.97
_olex2_refinement_description
;
1. Fixed Uiso
 At 1.2 times of:
  All C(H) groups, All C(H,H) groups
 At 1.5 times of:
  All C(H,H,H) groups
2. Uiso/Uaniso restraints and constraints
C00W \\sim C01A \\sim C00L \\sim C015 \\sim C011 \\sim N005: within 1.7A with
sigma of 0.004 and sigma for terminal atoms of 0.008
C00Z \\sim C00H \\sim C00O \\sim C00I \\sim C009 \\sim C00E: within 1.7A with
sigma of 0.004 and sigma for terminal atoms of 0.008
C01Y \\sim C01R \\sim C01P \\sim C01W \\sim C01Z \\sim C00X: within 1.7A with
sigma of 0.004 and sigma for terminal atoms of 0.008
3. Others
 Fixed Sof: I002(0.4) I1(0.4) I0AA(0.6) I1AA(0.6)
4.a Secondary CH2 refined with riding coordinates:
 C00B(H00B,H00C), C00C(H00D,H00E), C00G(H00G,H00H), C00J(H00J,H00K), C00K(H00L,
 H00M), C00M(H00T,H00U), C00Q(H00V,H00W), C00V(H00,H), C016(H01J,H01K),
 C01B(H01M,H01N), C01F(H0AA,HA), C01H(H1AA,HB), C01O(H4AA,HC), C01V(H9AA,HF),
 C021(H02D,H02E)
4.b Aromatic/amide H refined with riding coordinates:
 C00A(H00A), C00E(H00F), C00I(H00I), C00L(H00Q), C00N(H00N), C00O(H00O),
 C00P(H00P), C00R(H00R), C00S(H00S), C00U(H00X), C00Y(H00Y), C00Z(H00Z),
 C011(H011), C013(H013), C015(H015), C017(H017), C019(H019), C01A(H01L),
 C01C(H01), C01I(H2AA), C01J(H3AA), C01L(H01X), C01M(H01Y), C01N(H01Z),
 C01Q(H5AA), C01R(H6AA), C01T(H7AA), C01W(H0BA), C01Y(H1BA), C01Z(H2BA)
4.c Idealised Me refined as rotating group:
 C012(H01A,H01B,H01C), C018(H01D,H01E,H01F), C01D(H01O,H01P,H01Q), C01E(H01R,
 H01S,H01T), C01G(H01G,H01H,H01I), C01K(H01U,H01V,H01W), C01U(H8AA,HD,HE),
 C020(H02A,H02B,H02C), C022(H02F,H02G,H02H)
;
_olex2_submission_special_instructions 'No special instructions were received'
_oxdiff_exptl_absorpt_empirical_details
;
Empirical correction (ABSPACK) includes:
- Absorption correction using spherical harmonics
- Frame scaling
;
_oxdiff_exptl_absorpt_empirical_full_max 3.133
_oxdiff_exptl_absorpt_empirical_full_min 0.478

loop_
_space_group_symop_operation_xyz
'x, y, z'
'-x, -y, -z'

loop_
_atom_site_label
_atom_site_type_symbol
_atom_site_fract_x
_atom_site_fract_y
_atom_site_fract_z
_atom_site_U_iso_or_equiv
_atom_site_adp_type
_atom_site_occupancy
_atom_site_site_symmetry_order
_atom_site_calc_flag
_atom_site_refinement_flags_posn
_atom_site_refinement_flags_adp
_atom_site_refinement_flags_occupancy
_atom_site_disorder_assembly
_atom_site_disorder_group
I002 I 0.8299(3) 0.3069(3) 0.8422(2) 0.0491(5) Uani 0.4 1 d . . P A 2
N004 N 1.1250(3) -0.0225(3) 0.2405(3) 0.0414(9) Uani 1 1 d . . . . .
N005 N 1.1195(3) 0.4430(3) 0.2455(3) 0.0470(9) Uani 1 1 d . U . . .
N006 N 0.5357(3) 0.2373(3) 0.8425(3) 0.0482(10) Uani 1 1 d . . . . .
N007 N 0.5197(4) 0.6414(4) 0.8471(3) 0.0548(11) Uani 1 1 d . . . . .
N008 N -0.2919(4) 1.3865(4) 1.3240(4) 0.0649(13) Uani 1 1 d . . . . .
C009 C 0.5991(4) 0.2053(4) 0.7611(3) 0.0394(9) Uani 1 1 d . U . . .
C00A C 1.0657(4) -0.0646(4) 0.2855(3) 0.0419(11) Uani 1 1 d . . . . .
H00A H 1.0768 -0.1245 0.2644 0.050 Uiso 1 1 calc R . . . .
C00B C 1.1974(4) -0.0642(4) 0.1558(3) 0.0423(11) Uani 1 1 d . . . . .
H00B H 1.2363 -0.1350 0.1570 0.051 Uiso 1 1 calc R . . . .
H00C H 1.2506 -0.0394 0.1402 0.051 Uiso 1 1 calc R . . . .
C00C C 1.1359(4) -0.0392(4) 0.0896(3) 0.0421(11) Uani 1 1 d . . . . .
H00D H 1.0805 -0.0613 0.1068 0.051 Uiso 1 1 calc R . . . .
H00E H 1.0996 0.0316 0.0868 0.051 Uiso 1 1 calc R . . . .
C00D C 0.9736(4) 0.0638(4) 0.3950(3) 0.0411(11) Uani 1 1 d . . . . .
C00E C 0.6165(4) 0.1196(4) 0.7229(3) 0.0431(9) Uani 1 1 d . U . . .
H00F H 0.5800 0.0850 0.7524 0.052 Uiso 1 1 calc R . . . .
C00F C 0.5898(4) 0.6201(4) 0.7663(3) 0.0444(11) Uani 1 1 d . . . . .
C00G C 1.2238(4) -0.1139(4) -0.1516(3) 0.0479(12) Uani 1 1 d . . . . .
H00G H 1.2658 -0.1838 -0.1472 0.058 Uiso 1 1 calc R . . . .
H00H H 1.2746 -0.0866 -0.1701 0.058 Uiso 1 1 calc R . . . .
C00H C 0.7415(4) 0.1328(4) 0.5972(3) 0.0450(10) Uani 1 1 d . U . . .
C00I C 0.6527(4) 0.2552(4) 0.7133(3) 0.0444(10) Uani 1 1 d . U . . .
H00I H 0.6407 0.3146 0.7361 0.053 Uiso 1 1 calc R . . . .
C00J C 1.2090(4) -0.0854(4) 0.0026(3) 0.0421(11) Uani 1 1 d . . . . .
H00J H 1.2492 -0.1556 0.0070 0.051 Uiso 1 1 calc R . . . .
H00K H 1.2613 -0.0598 -0.0156 0.051 Uiso 1 1 calc R . . . .
C00K C 1.1505(4) -0.0683(4) -0.0651(3) 0.0434(11) Uani 1 1 d . . . . .
H00L H 1.0985 -0.0945 -0.0472 0.052 Uiso 1 1 calc R . . . .
H00M H 1.1097 0.0018 -0.0692 0.052 Uiso 1 1 calc R . . . .
C00L C 1.0569(4) 0.5333(4) 0.2818(4) 0.0524(11) Uani 1 1 d . U . . .
H00Q H 1.0646 0.5861 0.2545 0.063 Uiso 1 1 calc R . . . .
C00M C 1.1576(4) 0.4314(4) -0.0659(4) 0.0463(12) Uani 1 1 d . . . . .
H00T H 1.1157 0.3952 -0.0531 0.056 Uiso 1 1 calc R . . . .
H00U H 1.1070 0.5004 -0.0654 0.056 Uiso 1 1 calc R . . . .
C00N C 1.1138(4) 0.0590(4) 0.2738(3) 0.0469(12) Uani 1 1 d . . . . .
H00N H 1.1575 0.0872 0.2440 0.056 Uiso 1 1 calc R . . . .
C00O C 0.7221(4) 0.2193(4) 0.6340(3) 0.0466(10) Uani 1 1 d . U . . .
H00O H 0.7577 0.2542 0.6036 0.056 Uiso 1 1 calc R . . . .
C00P C 0.8214(4) 0.0877(4) 0.5171(3) 0.0423(11) Uani 1 1 d . . . . .
H00P H 0.8216 0.0340 0.4936 0.051 Uiso 1 1 calc R . . . .
C00Q C 1.1933(4) 0.4262(4) 0.1593(3) 0.0459(12) Uani 1 1 d . . . . .
H00V H 1.2511 0.3591 0.1514 0.055 Uiso 1 1 calc R . . . .
H00W H 1.2264 0.4698 0.1528 0.055 Uiso 1 1 calc R . . . .
C00R C 0.9901(4) -0.0226(4) 0.3607(3) 0.0451(12) Uani 1 1 d . . . . .
H00R H 0.9482 -0.0528 0.3900 0.054 Uiso 1 1 calc R . . . .
C00S C 1.0409(4) 0.1017(4) 0.3492(4) 0.0501(12) Uani 1 1 d . . . . .
H00S H 1.0356 0.1587 0.3713 0.060 Uiso 1 1 calc R . . . .
C00T C -0.2162(5) 1.3536(4) 1.2471(4) 0.0511(13) Uani 1 1 d . . . . .
C00U C 0.6457(4) 0.5263(4) 0.7291(4) 0.0497(12) Uani 1 1 d . . . . .
H00X H 0.6350 0.4758 0.7584 0.060 Uiso 1 1 calc R . . . .
C00V C 1.1348(4) 0.4436(4) 0.0921(3) 0.0459(12) Uani 1 1 d . . . . .
H00 H 1.0810 0.5121 0.0970 0.055 Uiso 1 1 calc R . . . .
H H 1.0967 0.4040 0.1015 0.055 Uiso 1 1 calc R . . . .
C00W C 0.9670(4) 0.4739(5) 0.4018(4) 0.0512(10) Uani 1 1 d . U . . .
C00X C 0.3144(7) 1.0804(6) 0.7347(4) 0.0778(15) Uani 1 1 d . U . . .
C00Y C 0.8939(4) 0.1143(4) 0.4739(3) 0.0455(12) Uani 1 1 d . . . . .
H00Y H 0.8939 0.1690 0.4953 0.055 Uiso 1 1 calc R . . . .
C00Z C 0.6853(4) 0.0856(4) 0.6437(4) 0.0474(10) Uani 1 1 d . U . . .
H00Z H 0.6952 0.0276 0.6196 0.057 Uiso 1 1 calc R . . . .
C010 C 0.7346(5) 0.5817(6) 0.6049(4) 0.0601(16) Uani 1 1 d . . . . .
C011 C 1.0361(4) 0.3836(5) 0.3632(4) 0.0528(11) Uani 1 1 d . U . . .
H011 H 1.0322 0.3295 0.3906 0.063 Uiso 1 1 calc R . . . .
C012 C 0.5098(4) 0.3308(4) 0.8752(4) 0.0549(14) Uani 1 1 d . . . . .
H01A H 0.5754 0.3323 0.8766 0.082 Uiso 1 1 calc GR . . . .
H01B H 0.4616 0.3440 0.9328 0.082 Uiso 1 1 calc GR . . . .
H01C H 0.4748 0.3798 0.8387 0.082 Uiso 1 1 calc GR . . . .
C013 C 0.7179(5) 0.5073(5) 0.6482(4) 0.0600(15) Uani 1 1 d . . . . .
H013 H 0.7558 0.4437 0.6224 0.072 Uiso 1 1 calc R . . . .
C014 C -0.0612(6) 1.2827(5) 1.0875(4) 0.0603(15) Uani 1 1 d . . . . .
C015 C 1.1104(5) 0.3686(5) 0.2868(4) 0.0520(10) Uani 1 1 d . U . . .
H015 H 1.1563 0.3048 0.2624 0.062 Uiso 1 1 calc R . . . .
C016 C 1.2120(4) 0.4184(4) 0.0036(4) 0.0517(13) Uani 1 1 d . . . . .
H01J H 1.2483 0.4596 -0.0059 0.062 Uiso 1 1 calc R . . . .
H01K H 1.2673 0.3507 0.0000 0.062 Uiso 1 1 calc R . . . .
C017 C -0.1051(5) 1.3132(5) 1.2395(5) 0.0606(15) Uani 1 1 d . . . . .
H017 H -0.0814 1.3094 1.2885 0.073 Uiso 1 1 calc R . . . .
C018 C 0.4904(5) 0.1808(5) 0.8940(4) 0.0558(14) Uani 1 1 d . . . . .
H01D H 0.4311 0.1847 0.8748 0.084 Uiso 1 1 calc GR . . . .
H01E H 0.4640 0.2056 0.9534 0.084 Uiso 1 1 calc GR . . . .
H01F H 0.5451 0.1136 0.8889 0.084 Uiso 1 1 calc GR . . . .
C019 C 0.6078(5) 0.6929(5) 0.7212(4) 0.0546(13) Uani 1 1 d . . . . .
H019 H 0.5711 0.7568 0.7462 0.065 Uiso 1 1 calc R . . . .
C01A C 0.9813(5) 0.5484(5) 0.3593(4) 0.0571(12) Uani 1 1 d . U . . .
H01L H 0.9377 0.6122 0.3842 0.069 Uiso 1 1 calc R . . . .
C01B C 1.2344(5) 0.3982(5) -0.1543(4) 0.0624(15) Uani 1 1 d . . . . .
H01M H 1.2760 0.4348 -0.1678 0.075 Uiso 1 1 calc R . . . .
H01N H 1.2852 0.3292 -0.1553 0.075 Uiso 1 1 calc R . . . .
C01C C -0.0312(5) 1.2792(4) 1.1607(5) 0.0624(16) Uani 1 1 d . . . . .
H01 H 0.0426 1.2525 1.1569 0.075 Uiso 1 1 calc R . . . .
C01D C 0.4838(5) 0.7330(5) 0.8929(5) 0.0624(16) Uani 1 1 d . . . . .
H01O H 0.5455 0.7360 0.9021 0.094 Uiso 1 1 calc GR . . . .
H01P H 0.4329 0.7379 0.9477 0.094 Uiso 1 1 calc GR . . . .
H01Q H 0.4492 0.7863 0.8594 0.094 Uiso 1 1 calc GR . . . .
C01E C 0.5104(5) 0.5662(5) 0.8984(4) 0.0625(16) Uani 1 1 d . . . . .
H01R H 0.4970 0.5250 0.8662 0.094 Uiso 1 1 calc GR . . . .
H01S H 0.4511 0.5947 0.9498 0.094 Uiso 1 1 calc GR . . . .
H01T H 0.5769 0.5276 0.9141 0.094 Uiso 1 1 calc GR . . . .
C01F C 0.4681(5) 0.7973(5) 0.5285(4) 0.0594(15) Uani 1 1 d . . . . .
H0AA H 0.3966 0.8084 0.5270 0.071 Uiso 1 1 calc R . . . .
HA H 0.4864 0.7561 0.5757 0.071 Uiso 1 1 calc R . . . .
C01G C 1.1649(5) -0.0987(5) -0.2183(4) 0.0600(15) Uani 1 1 d . . . . .
H01G H 1.2156 -0.1354 -0.2712 0.090 Uiso 1 1 calc GR . . . .
H01H H 1.1307 -0.0301 -0.2283 0.090 Uiso 1 1 calc GR . . . .
H01I H 1.1103 -0.1207 -0.1983 0.090 Uiso 1 1 calc GR . . . .
C01H C 0.4631(6) 0.8926(6) 0.5462(4) 0.0746(19) Uani 1 1 d . . . . .
H1AA H 0.4394 0.9360 0.5014 0.090 Uiso 1 1 calc R . . . .
HB H 0.5355 0.8825 0.5440 0.090 Uiso 1 1 calc R . . . .
C01I C -0.1688(6) 1.3228(5) 1.0956(5) 0.0651(16) Uani 1 1 d . . . . .
H2AA H -0.1918 1.3265 1.0463 0.078 Uiso 1 1 calc R . . . .
C01J C -0.2451(5) 1.3581(5) 1.1734(4) 0.0610(15) Uani 1 1 d . . . . .
H3AA H -0.3187 1.3859 1.1759 0.073 Uiso 1 1 calc R . . . .
C01K C 1.1765(6) 0.4121(6) -0.2212(4) 0.0690(17) Uani 1 1 d . . . . .
H01U H 1.2281 0.3942 -0.2775 0.104 Uiso 1 1 calc GR . . . .
H01V H 1.1235 0.4797 -0.2185 0.104 Uiso 1 1 calc GR . . . .
H01W H 1.1405 0.3714 -0.2110 0.104 Uiso 1 1 calc GR . . . .
C01L C 0.8861(5) 0.4845(5) 0.4835(4) 0.0595(15) Uani 1 1 d . . . . .
H01X H 0.8873 0.4277 0.5088 0.071 Uiso 1 1 calc R . . . .
C01M C 0.6764(5) 0.6733(5) 0.6430(4) 0.0602(15) Uani 1 1 d . . . . .
H01Y H 0.6847 0.7246 0.6132 0.072 Uiso 1 1 calc R . . . .
C01N C 0.8133(5) 0.5675(5) 0.5226(4) 0.0606(15) Uani 1 1 d . . . . .
H01Z H 0.8112 0.6236 0.4954 0.073 Uiso 1 1 calc R . . . .
C01O C 0.3870(6) 0.9406(5) 0.6324(4) 0.0710(18) Uani 1 1 d . . . . .
H4AA H 0.4086 0.8964 0.6772 0.085 Uiso 1 1 calc R . . . .
HC H 0.3137 0.9539 0.6338 0.085 Uiso 1 1 calc R . . . .
C01P C 0.1845(7) 1.1564(6) 0.8950(4) 0.0778(15) Uani 1 1 d . U . . .
C01Q C 0.0151(7) 1.2421(5) 1.0012(6) 0.075(2) Uani 1 1 d . . . . .
H5AA H -0.0160 1.2521 0.9557 0.090 Uiso 1 1 calc R . . . .
C01R C 0.2915(7) 1.1001(6) 0.8820(5) 0.0812(15) Uani 1 1 d . U . . .
H6AA H 0.3217 1.0876 0.9283 0.097 Uiso 1 1 calc R . . . .
O01S O 0.6045(7) 0.9096(5) 0.6890(5) 0.120(2) Uani 1 1 d . . . . .
C01T C 0.1172(7) 1.1956(5) 0.9820(5) 0.0715(18) Uani 1 1 d . . . . .
H7AA H 0.1512 1.1860 1.0257 0.086 Uiso 1 1 calc R . . . .
C01U C -0.4038(5) 1.4192(6) 1.3308(5) 0.077(2) Uani 1 1 d . . . . .
H8AA H -0.4293 1.4757 1.2977 0.116 Uiso 1 1 calc GR . . . .
HD H -0.4454 1.4364 1.3904 0.116 Uiso 1 1 calc GR . . . .
HE H -0.4124 1.3676 1.3088 0.116 Uiso 1 1 calc GR . . . .
C01V C 0.5487(6) 0.7442(6) 0.4459(5) 0.0724(18) Uani 1 1 d . . . . .
H9AA H 0.5290 0.7847 0.3985 0.087 Uiso 1 1 calc R . . . .
HF H 0.6198 0.7351 0.4467 0.087 Uiso 1 1 calc R . . . .
C01W C 0.1434(8) 1.1734(6) 0.8236(5) 0.0887(17) Uani 1 1 d . U . . .
H0BA H 0.0690 1.2118 0.8304 0.106 Uiso 1 1 calc R . . . .
O01X O 0.9145(6) 0.2824(5) 0.6087(5) 0.112(2) Uani 1 1 d . . . . .
C01Y C 0.3557(8) 1.0615(6) 0.8021(5) 0.0841(16) Uani 1 1 d . U . . .
H1BA H 0.4299 1.0211 0.7939 0.101 Uiso 1 1 calc R . . . .
C01Z C 0.2113(8) 1.1343(6) 0.7447(5) 0.0886(17) Uani 1 1 d . U . . .
H2BA H 0.1837 1.1461 0.6970 0.106 Uiso 1 1 calc R . . . .
C020 C 0.5564(7) 0.6476(7) 0.4294(6) 0.090(2) Uani 1 1 d . . . . .
H02A H 0.6096 0.6176 0.3752 0.135 Uiso 1 1 calc GR . . . .
H02B H 0.4868 0.6559 0.4271 0.135 Uiso 1 1 calc GR . . . .
H02C H 0.5779 0.6062 0.4751 0.135 Uiso 1 1 calc GR . . . .
C021 C 0.3875(9) 1.0355(7) 0.6502(5) 0.096(3) Uani 1 1 d . . . . .
H02D H 0.4609 1.0225 0.6482 0.115 Uiso 1 1 calc R . . . .
H02E H 0.3648 1.0802 0.6060 0.115 Uiso 1 1 calc R . . . .
C022 C -0.2618(7) 1.3735(7) 1.4026(5) 0.085(2) Uani 1 1 d . . . . .
H02F H -0.2138 1.3053 1.4058 0.127 Uiso 1 1 calc GR . . . .
H02G H -0.3259 1.3943 1.4508 0.127 Uiso 1 1 calc GR . . . .
H02H H -0.2252 1.4119 1.4043 0.127 Uiso 1 1 calc GR . . . .
I1 I 1.19517(11) 0.16455(17) 0.51391(16) 0.0502(4) Uani 0.4 1 d . . P B 2
I0AA I 1.15863(19) 0.18043(14) 0.51082(13) 0.1092(7) Uani 0.6 1 d . . P C 1
I1AA I 0.80626(19) 0.3129(2) 0.85892(14) 0.0751(7) Uani 0.6 1 d . . P D 1
I2AA I 0.67806(3) 0.86638(3) 0.87505(2) 0.06146(14) Uani 1 1 d . . . . .

loop_
_atom_site_aniso_label
_atom_site_aniso_U_11
_atom_site_aniso_U_22
_atom_site_aniso_U_33
_atom_site_aniso_U_23
_atom_site_aniso_U_13
_atom_site_aniso_U_12
I002 0.0606(9) 0.0468(7) 0.0382(6) -0.0029(5) -0.0041(5) -0.0278(6)
N004 0.041(2) 0.050(2) 0.033(2) 0.0049(18) -0.0092(17) -0.0210(19)
N005 0.0443(18) 0.052(2) 0.049(2) -0.0006(16) -0.0170(16) -0.0224(16)
N006 0.044(2) 0.046(2) 0.047(3) -0.0087(19) 0.0030(19) -0.022(2)
N007 0.046(2) 0.049(3) 0.060(3) -0.002(2) -0.001(2) -0.020(2)
N008 0.056(3) 0.078(4) 0.059(3) -0.003(3) -0.017(3) -0.027(3)
C009 0.0375(19) 0.046(2) 0.0350(19) -0.0027(17) -0.0073(16) -0.0201(16)
C00A 0.050(3) 0.050(3) 0.033(2) 0.008(2) -0.010(2) -0.030(2)
C00B 0.032(2) 0.054(3) 0.034(2) 0.004(2) -0.0020(19) -0.018(2)
C00C 0.034(2) 0.048(3) 0.031(2) 0.004(2) 0.0022(19) -0.015(2)
C00D 0.043(3) 0.043(3) 0.032(2) 0.004(2) -0.013(2) -0.014(2)
C00E 0.043(2) 0.047(2) 0.039(2) -0.0021(17) -0.0049(17) -0.0229(17)
C00F 0.039(3) 0.055(3) 0.039(3) -0.001(2) -0.012(2) -0.021(2)
C00G 0.046(3) 0.060(3) 0.041(3) -0.002(2) -0.007(2) -0.029(3)
C00H 0.043(2) 0.047(2) 0.039(2) 0.0007(18) -0.0090(17) -0.0172(18)
C00I 0.043(2) 0.047(2) 0.041(2) -0.0034(18) -0.0037(17) -0.0220(17)
C00J 0.037(2) 0.052(3) 0.035(3) 0.005(2) -0.007(2) -0.020(2)
C00K 0.034(2) 0.052(3) 0.039(3) 0.003(2) -0.004(2) -0.019(2)
C00L 0.048(2) 0.055(2) 0.050(2) -0.0042(19) -0.0186(18) -0.0168(19)
C00M 0.042(3) 0.048(3) 0.048(3) 0.004(2) -0.012(2) -0.020(2)
C00N 0.042(3) 0.050(3) 0.043(3) 0.003(2) -0.003(2) -0.021(2)
C00O 0.044(2) 0.048(2) 0.042(2) 0.0017(18) -0.0023(17) -0.0217(18)
C00P 0.049(3) 0.047(3) 0.031(2) -0.001(2) -0.012(2) -0.020(2)
C00Q 0.036(3) 0.053(3) 0.048(3) -0.002(2) -0.014(2) -0.019(2)
C00R 0.048(3) 0.058(3) 0.034(3) 0.014(2) -0.011(2) -0.030(3)
C00S 0.055(3) 0.048(3) 0.044(3) 0.000(2) -0.004(2) -0.027(3)
C00T 0.050(3) 0.051(3) 0.053(3) -0.004(2) -0.017(3) -0.022(3)
C00U 0.049(3) 0.054(3) 0.050(3) 0.000(2) -0.012(2) -0.027(3)
C00V 0.036(2) 0.049(3) 0.048(3) 0.000(2) -0.012(2) -0.014(2)
C00W 0.047(2) 0.066(2) 0.045(2) -0.0074(19) -0.0189(18) -0.0246(19)
C00X 0.121(3) 0.082(3) 0.044(2) -0.010(2) 0.017(3) -0.079(3)
C00Y 0.057(3) 0.042(3) 0.037(3) 0.007(2) -0.019(2) -0.020(2)
C00Z 0.047(2) 0.049(2) 0.044(2) -0.0052(18) -0.0077(18) -0.0215(18)
C010 0.050(3) 0.097(5) 0.044(3) 0.012(3) -0.021(3) -0.039(3)
C011 0.050(2) 0.066(2) 0.047(2) -0.0057(19) -0.0168(18) -0.0272(19)
C012 0.040(3) 0.055(3) 0.060(4) -0.020(3) 0.004(3) -0.022(3)
C013 0.053(3) 0.075(4) 0.052(3) -0.016(3) -0.010(3) -0.029(3)
C014 0.075(4) 0.051(3) 0.059(4) 0.004(3) -0.011(3) -0.036(3)
C015 0.052(2) 0.057(2) 0.049(2) -0.0031(19) -0.0150(18) -0.0249(19)
C016 0.032(2) 0.059(3) 0.056(3) 0.000(3) -0.007(2) -0.016(2)
C017 0.060(4) 0.055(4) 0.072(4) 0.001(3) -0.024(3) -0.027(3)
C018 0.050(3) 0.060(3) 0.049(3) -0.005(3) 0.008(3) -0.029(3)
C019 0.056(3) 0.054(3) 0.055(3) 0.011(3) -0.020(3) -0.026(3)
C01A 0.049(2) 0.062(2) 0.052(2) -0.013(2) -0.0210(19) -0.013(2)
C01B 0.054(3) 0.076(4) 0.054(4) 0.002(3) -0.014(3) -0.028(3)
C01C 0.050(3) 0.047(3) 0.086(5) 0.001(3) -0.009(3) -0.024(3)
C01D 0.041(3) 0.063(4) 0.068(4) -0.016(3) -0.001(3) -0.016(3)
C01E 0.066(4) 0.074(4) 0.049(3) 0.000(3) 0.001(3) -0.042(3)
C01F 0.063(4) 0.076(4) 0.042(3) 0.007(3) -0.017(3) -0.034(3)
C01G 0.062(4) 0.082(4) 0.040(3) 0.001(3) -0.009(3) -0.039(3)
C01H 0.084(5) 0.089(5) 0.046(4) 0.006(3) 0.005(3) -0.048(4)
C01I 0.072(4) 0.063(4) 0.060(4) 0.004(3) -0.020(3) -0.029(3)
C01J 0.058(3) 0.063(4) 0.064(4) 0.003(3) -0.020(3) -0.027(3)
C01K 0.071(4) 0.088(5) 0.048(3) -0.001(3) -0.017(3) -0.035(4)
C01L 0.074(4) 0.063(4) 0.057(4) 0.004(3) -0.035(3) -0.035(3)
C01M 0.065(4) 0.071(4) 0.051(3) 0.019(3) -0.021(3) -0.036(3)
C01N 0.066(4) 0.071(4) 0.051(3) 0.001(3) -0.026(3) -0.032(3)
C01O 0.093(5) 0.081(5) 0.041(3) 0.005(3) 0.003(3) -0.054(4)
C01P 0.123(3) 0.079(3) 0.049(2) -0.001(2) 0.003(3) -0.075(3)
C01Q 0.085(5) 0.046(4) 0.095(6) 0.013(3) -0.020(4) -0.036(4)
C01R 0.119(3) 0.087(3) 0.055(3) -0.006(2) 0.008(3) -0.078(3)
O01S 0.178(7) 0.110(5) 0.123(6) 0.036(4) -0.084(5) -0.087(5)
C01T 0.094(5) 0.071(4) 0.058(4) 0.000(3) -0.014(4) -0.048(4)
C01U 0.058(4) 0.101(6) 0.067(4) -0.009(4) -0.014(3) -0.032(4)
C01V 0.064(4) 0.082(5) 0.056(4) 0.002(3) -0.014(3) -0.023(4)
C01W 0.128(4) 0.082(3) 0.056(3) -0.001(2) 0.009(3) -0.066(3)
O01X 0.105(4) 0.112(5) 0.116(6) 0.013(4) -0.023(4) -0.054(4)
C01Y 0.119(3) 0.090(3) 0.059(3) -0.011(2) 0.014(3) -0.079(3)
C01Z 0.131(4) 0.085(3) 0.049(3) -0.006(2) 0.013(3) -0.069(3)
C020 0.079(5) 0.096(6) 0.081(6) -0.020(5) -0.012(4) -0.031(5)
C021 0.148(8) 0.114(7) 0.039(4) -0.005(4) 0.017(4) -0.093(6)
C022 0.085(5) 0.105(6) 0.049(4) 0.002(4) -0.026(4) -0.026(5)
I1 0.0452(5) 0.0516(7) 0.0446(8) -0.0077(5) 0.0084(4) -0.0248(4)
I0AA 0.227(2) 0.0850(11) 0.0521(7) 0.0095(7) -0.0283(13) -0.1082(14)
I1AA 0.1074(16) 0.0721(11) 0.0834(14) 0.0303(10) -0.0637(12) -0.0548(12)
I2AA 0.0718(3) 0.0629(2) 0.0505(2) -0.00962(17) 0.00967(17) -0.0446(2)

loop_
_atom_type_symbol
_atom_type_description
_atom_type_scat_dispersion_real
_atom_type_scat_dispersion_imag
_atom_type_scat_source
C C 0.0181 0.0091 'International Tables Vol C Tables 4.2.6.8 and 6.1.1.4'
H H 0.0000 0.0000 'International Tables Vol C Tables 4.2.6.8 and 6.1.1.4'
I I -0.3257 6.8362 'International Tables Vol C Tables 4.2.6.8 and 6.1.1.4'
N N 0.0311 0.0180 'International Tables Vol C Tables 4.2.6.8 and 6.1.1.4'
O O 0.0492 0.0322 'International Tables Vol C Tables 4.2.6.8 and 6.1.1.4'

loop_
_geom_angle_atom_site_label_1
_geom_angle_atom_site_label_2
_geom_angle_atom_site_label_3
_geom_angle
C00A N004 C00B 120.0(4)
C00N N004 C00A 118.8(4)
C00N N004 C00B 121.1(4)
C00L N005 C00Q 120.3(5)
C015 N005 C00L 119.4(5)
C015 N005 C00Q 120.2(5)
C009 N006 C012 119.6(4)
C009 N006 C018 120.9(5)
C018 N006 C012 119.4(5)
C00F N007 C01D 119.7(5)
C00F N007 C01E 120.8(5)
C01E N007 C01D 115.9(5)
C00T N008 C01U 120.7(6)
C00T N008 C022 121.2(6)
C01U N008 C022 117.1(6)
N006 C009 C00E 121.7(4)
N006 C009 C00I 121.2(5)
C00E C009 C00I 117.1(5)
N004 C00A C00R 121.4(5)
N004 C00B C00C 111.1(4)
C00J C00C C00B 111.7(4)
C00R C00D C00S 115.7(5)
C00R C00D C00Y 124.6(5)
C00S C00D C00Y 119.7(5)
C00Z C00E C009 120.8(5)
N007 C00F C00U 121.1(5)
N007 C00F C019 120.0(5)
C00U C00F C019 118.8(5)
C00K C00G C01G 113.3(5)
C00O C00H C00P 123.4(5)
C00Z C00H C00O 116.9(5)
C00Z C00H C00P 119.5(5)
C00O C00I C009 121.1(5)
C00C C00J C00K 113.9(4)
C00G C00K C00J 113.5(4)
N005 C00L C01A 119.4(6)
C01B C00M C016 114.0(4)
N004 C00N C00S 121.2(5)
C00I C00O C00H 121.6(5)
C00Y C00P C00H 126.4(5)
N005 C00Q C00V 110.9(4)
C00A C00R C00D 120.9(4)
C00N C00S C00D 121.7(5)
N008 C00T C017 122.0(6)
N008 C00T C01J 121.0(5)
C01J C00T C017 117.0(6)
C00F C00U C013 119.4(5)
C00Q C00V C016 111.0(4)
C011 C00W C01A 115.0(6)
C011 C00W C01L 119.3(6)
C01A C00W C01L 125.8(6)
C01Y C00X C021 118.3(9)
C01Z C00X C01Y 120.8(7)
C01Z C00X C021 120.8(9)
C00P C00Y C00D 123.3(5)
C00E C00Z C00H 122.4(5)
C013 C010 C01N 124.2(7)
C01M C010 C013 118.3(6)
C01M C010 C01N 117.5(6)
C015 C011 C00W 122.5(6)
C00U C013 C010 120.5(6)
C01C C014 C01Q 124.8(7)
C01I C014 C01C 116.9(6)
C01I C014 C01Q 118.3(7)
N005 C015 C011 121.0(6)
C00M C016 C00V 113.0(4)
C01C C017 C00T 120.0(6)
C01M C019 C00F 120.9(6)
C00W C01A C00L 122.6(6)
C01K C01B C00M 112.0(5)
C014 C01C C017 122.4(6)
C01H C01F C01V 113.9(5)
C01F C01H C01O 112.4(5)
C014 C01I C01J 122.3(7)
C00T C01J C01I 121.3(6)
C01N C01L C00W 123.7(6)
C019 C01M C010 122.2(6)
C01L C01N C010 125.8(7)
C01H C01O C021 111.0(5)
C01R C01P C01T 118.9(8)
C01R C01P C01W 117.8(7)
C01W C01P C01T 123.4(9)
C01T C01Q C014 127.6(8)
C01P C01R C01Y 120.2(9)
C01Q C01T C01P 123.0(8)
C020 C01V C01F 114.0(6)
C01Z C01W C01P 119.8(10)
C00X C01Y C01R 120.8(9)
C00X C01Z C01W 120.6(10)
C00X C021 C01O 110.3(5)

loop_
_geom_bond_atom_site_label_1
_geom_bond_atom_site_label_2
_geom_bond_distance
N004 C00A 1.358(6)
N004 C00B 1.471(7)
N004 C00N 1.348(7)
N005 C00L 1.351(7)
N005 C00Q 1.481(7)
N005 C015 1.349(8)
N006 C009 1.372(7)
N006 C012 1.439(7)
N006 C018 1.439(7)
N007 C00F 1.388(7)
N007 C01D 1.464(8)
N007 C01E 1.437(8)
N008 C00T 1.374(8)
N008 C01U 1.451(9)
N008 C022 1.452(9)
C009 C00E 1.407(7)
C009 C00I 1.409(7)
C00A C00R 1.371(8)
C00B C00C 1.521(7)
C00C C00J 1.517(7)
C00D C00R 1.395(8)
C00D C00S 1.399(7)
C00D C00Y 1.460(8)
C00E C00Z 1.369(8)
C00F C00U 1.396(8)
C00F C019 1.404(8)
C00G C00K 1.510(8)
C00G C01G 1.520(8)
C00H C00O 1.397(8)
C00H C00P 1.457(7)
C00H C00Z 1.394(8)
C00I C00O 1.376(8)
C00J C00K 1.526(7)
C00L C01A 1.388(9)
C00M C016 1.521(8)
C00M C01B 1.521(9)
C00N C00S 1.362(8)
C00P C00Y 1.324(8)
C00Q C00V 1.518(7)
C00T C017 1.423(9)
C00T C01J 1.378(9)
C00U C013 1.402(9)
C00V C016 1.521(8)
C00W C011 1.374(9)
C00W C01A 1.388(9)
C00W C01L 1.486(9)
C00X C01Y 1.359(13)
C00X C01Z 1.318(13)
C00X C021 1.482(10)
C010 C013 1.406(10)
C010 C01M 1.374(10)
C010 C01N 1.468(9)
C011 C015 1.366(8)
C014 C01C 1.382(10)
C014 C01I 1.374(10)
C014 C01Q 1.504(11)
C017 C01C 1.388(10)
C019 C01M 1.348(9)
C01B C01K 1.516(9)
C01F C01H 1.506(10)
C01F C01V 1.516(10)
C01H C01O 1.525(10)
C01I C01J 1.391(10)
C01L C01N 1.306(9)
C01O C021 1.540(11)
C01P C01R 1.362(13)
C01P C01T 1.478(10)
C01P C01W 1.420(13)
C01Q C01T 1.281(11)
C01R C01Y 1.371(10)
C01V C020 1.506(12)
C01W C01Z 1.374(11)
